data_7160286
loop_
_publ_author_name
'Luo, Dan'
'Wang, Qian'
'Liu, Jiang'
'Mei, Haibo'
'Han, Jianlin'

_publ_section_title
;
 Electrochemical synthesis of \g-carbolinones via sulfonylation-triggered
 cyclization of indole-3-carboxamides
;
_journal_name_full 'Organic &amp; Biomolecular Chemistry'
_journal_paper_doi 10.1039/D4OB01703J
_journal_year 2025
_chemical_formula_moiety 'C22 H21 F N2 O5 S'
_chemical_formula_sum 'C22 H21 F N2 O5 S'
_chemical_formula_weight 444.47
_space_group_crystal_system monoclinic
_space_group_IT_number 14
_space_group_name_Hall '-P 2yn'
_space_group_name_H-M_alt 'P 1 21/n 1'
_atom_sites_solution_hydrogens geom
_atom_sites_solution_primary direct
_audit_creation_date 2024-07-07
_audit_creation_method
;
Olex2 1.5-beta
(compiled 2022.04.07 svn.rca3783a0 for OlexSys, GUI svn.r6439)
;
_audit_update_record
;
2024-10-08 deposited with the CCDC.	2024-12-04 downloaded from the CCDC.
;
_cell_angle_alpha 90
_cell_angle_beta 95.7700(10)
_cell_angle_gamma 90
_cell_formula_units_Z 4
_cell_length_a 10.0126(2)
_cell_length_b 10.5943(2)
_cell_length_c 19.0839(3)
_cell_measurement_reflns_used 10975
_cell_measurement_temperature 100.00(10)
_cell_measurement_theta_max 73.0580
_cell_measurement_theta_min 4.2250
_cell_volume 2014.10(6)
_computing_cell_refinement 'CrysAlisPro 1.171.43.92a (Rigaku OD, 2023)'
_computing_data_collection 'CrysAlisPro system (CCD 43.92a 64-bit (release 05-10-2023))'
_computing_data_reduction 'CrysAlisPro 1.171.43.92a (Rigaku OD, 2023)'
_computing_molecular_graphics 'Olex2 1.5-beta (Dolomanov et al., 2009)'
_computing_publication_material 'Olex2 1.5-beta (Dolomanov et al., 2009)'
_computing_structure_refinement 'SHELXL 2018/3 (Sheldrick, 2015)'
_computing_structure_solution 'SHELXS  (Sheldrick, 2008)'
_diffrn_ambient_environment N~2~
_diffrn_ambient_temperature 100.00(10)
_diffrn_detector 'Hybrid Pixel Array Detector'
_diffrn_detector_area_resol_mean 10.0000
_diffrn_detector_type HyPix
_diffrn_measured_fraction_theta_full 1.000
_diffrn_measured_fraction_theta_max 0.973
_diffrn_measurement_details
;
List of Runs (angles in degrees, time in seconds):

  # Type    Start    End  Width  t~exp~   \w     \q     \k     \f   Frames
#--------------------------------------------------------------------------
  1  \w    -15.00  11.00   0.50    0.10    --   45.87 -78.00  96.00   52
  2  \w     27.00 112.00   0.50    0.10    --   99.00 -78.00  96.00  170
  3  \w     29.00  73.00   0.50    0.10    --   99.00 -61.00  30.00   88
  4  \w     28.00  54.00   0.50    0.10    --   99.00 -61.00 120.00   52
  5  \w     29.00  65.00   0.50    0.10    --   99.00 -61.00   0.00   72
  6  \w     28.00  53.00   0.50    0.10    --   99.00 -45.00 -30.00   50
  7  \w     27.00  52.00   0.50    0.10    --   99.00 -45.00 -60.00   50
  8  \w    -22.00  28.00   0.50    0.10    --   45.87 -19.00  90.00  100
  9  \w     26.00 108.00   0.50    0.10    --   99.00 -77.00 -90.00  164
 10  \w     27.00  52.00   0.50    0.10    --   99.00 -45.00-120.00   50
 11  \w     27.00  52.00   0.50    0.10    --   99.00 -45.00-180.00   50
 12  \w    124.00 150.00   0.50    0.10    --   99.00  78.00-138.00   52
 13  \w    100.00 126.00   0.50    0.10    --   99.00 125.00 -60.00   52
 14  \w    135.00 161.00   0.50    0.10    --   99.00 125.00 -60.00   52
 15  \w     57.00 104.00   0.50    0.10    --   99.00 -94.00  30.00   94
 16  \w    -19.00  16.00   0.50    0.10    --  -45.87  37.00-180.00   70
 17  \w    -52.00  27.00   0.50    0.10    --  -45.87  78.00-138.00  158
 18  \w    -14.00  12.00   0.50    0.10    --  -45.87  19.00 -60.00   52
 19  \w    -40.00  26.00   0.50    0.10    --  -45.87  37.00 -30.00  132
 20  \w    -77.00 -27.00   0.50    0.10    --  -99.00  78.00-138.00  100
 21  \w    -68.00 -43.00   0.50    0.10    --  -99.00  61.00-150.00   50
 22  \w    -65.00 -31.00   0.50    0.10    --  -99.00  61.00-180.00   68
 23  \w    -68.00 -26.00   0.50    0.10    --  -99.00  61.00 -30.00   84
 24  \w   -175.00 -81.00   0.50    0.10    --  -99.00 -15.00 150.00  188
 25  \w   -174.00-137.00   0.50    0.10    --  -99.00 -30.00 120.00   74
 26  \w   -121.00 -95.00   0.50    0.10    --  -99.00 -30.00 120.00   52
 27  \w   -153.00 -97.00   0.50    0.10    --  -99.00 -78.00  96.00  112
;
_diffrn_measurement_device 'four-circle diffractometer'
_diffrn_measurement_device_type 'XtaLAB Synergy R, DW system, HyPix'
_diffrn_measurement_method '\w scans'
_diffrn_orient_matrix_type 'CrysAlisPro convention (1999,Acta A55,543-557)'
_diffrn_orient_matrix_UB_11 -0.0909701000
_diffrn_orient_matrix_UB_12 -0.1137008000
_diffrn_orient_matrix_UB_13 0.0119096000
_diffrn_orient_matrix_UB_21 -0.1008120000
_diffrn_orient_matrix_UB_22 0.0444789000
_diffrn_orient_matrix_UB_23 -0.0613550000
_diffrn_orient_matrix_UB_31 0.0740747000
_diffrn_orient_matrix_UB_32 -0.0788843000
_diffrn_orient_matrix_UB_33 -0.0517614000
_diffrn_radiation_monochromator mirror
_diffrn_radiation_probe x-ray
_diffrn_radiation_type 'Cu K\a'
_diffrn_radiation_wavelength 1.54184
_diffrn_reflns_av_R_equivalents 0.0245
_diffrn_reflns_av_unetI/netI 0.0204
_diffrn_reflns_Laue_measured_fraction_full 1.000
_diffrn_reflns_Laue_measured_fraction_max 0.973
_diffrn_reflns_limit_h_max 12
_diffrn_reflns_limit_h_min -11
_diffrn_reflns_limit_k_max 11
_diffrn_reflns_limit_k_min -13
_diffrn_reflns_limit_l_max 22
_diffrn_reflns_limit_l_min -23
_diffrn_reflns_number 15250
_diffrn_reflns_point_group_measured_fraction_full 1.000
_diffrn_reflns_point_group_measured_fraction_max 0.973
_diffrn_reflns_theta_full 67.684
_diffrn_reflns_theta_max 73.321
_diffrn_reflns_theta_min 4.658
_diffrn_source 'Rotating-anode X-ray tube'
_diffrn_source_type 'Rigaku (Cu) X-ray Source'
_exptl_absorpt_coefficient_mu 1.852
_exptl_absorpt_correction_T_max 1.00000
_exptl_absorpt_correction_T_min 0.77472
_exptl_absorpt_correction_type multi-scan
_exptl_absorpt_process_details
;
CrysAlisPro 1.171.43.92a (Rigaku Oxford Diffraction, 2023)
Empirical absorption correction using spherical harmonics,
implemented in SCALE3 ABSPACK scaling algorithm.
;
_exptl_crystal_colour 'clear light colourless'
_exptl_crystal_density_diffrn 1.466
_exptl_crystal_description block
_exptl_crystal_F_000 928
_exptl_crystal_size_max 0.14
_exptl_crystal_size_mid 0.12
_exptl_crystal_size_min 0.11
_refine_diff_density_max 0.374
_refine_diff_density_min -0.391
_refine_diff_density_rms 0.043
_refine_ls_extinction_coef 0.00090(12)
_refine_ls_extinction_expression Fc^*^=kFc[1+0.001xFc^2^\l^3^/sin(2\q)]^-1/4^
_refine_ls_extinction_method 'SHELXL-2018/3 (Sheldrick 2018)'
_refine_ls_goodness_of_fit_ref 1.011
_refine_ls_hydrogen_treatment constr
_refine_ls_matrix_type full
_refine_ls_number_parameters 285
_refine_ls_number_reflns 3937
_refine_ls_number_restraints 0
_refine_ls_restrained_S_all 1.011
_refine_ls_R_factor_all 0.0331
_refine_ls_R_factor_gt 0.0309
_refine_ls_shift/su_max 0.001
_refine_ls_shift/su_mean 0.000
_refine_ls_structure_factor_coef Fsqd
_refine_ls_weighting_details 'w=1/[\s^2^(Fo^2^)+(0.0474P)^2^+0.8674P] where P=(Fo^2^+2Fc^2^)/3'
_refine_ls_weighting_scheme calc
_refine_ls_wR_factor_gt 0.0843
_refine_ls_wR_factor_ref 0.0860
_reflns_Friedel_coverage 0.000
_reflns_number_gt 3675
_reflns_number_total 3937
_reflns_threshold_expression 'I > 2\s(I)'
_cod_data_source_file d4ob01703j2.cif
_cod_data_source_block ld_1
_cod_database_code 7160286
_shelx_shelxl_version_number 2018/3
_chemical_oxdiff_formula 'C H O N S F'
_shelx_space_group_comment
;
The symmetry employed for this shelxl refinement is uniquely defined
by the following loop, which should always be used as a source of
symmetry information in preference to the above space-group names.
They are only intended as comments.
;
_olex2_refinement_description
;
1. Fixed Uiso
 At 1.2 times of:
  All C(H) groups, All C(H,H) groups
 At 1.5 times of:
  All C(H,H,H) groups
2.a Secondary CH2 refined with riding coordinates:
 C14(H14A,H14B)
2.b Aromatic/amide H refined with riding coordinates:
 C2(H2), C3(H3), C5(H5), C16(H16), C17(H17), C19(H19), C20(H20)
2.c Idealised Me refined as rotating group:
 C10(H10A,H10B,H10C), C13(H13A,H13B,H13C), C21(H21A,H21B,H21C), C22(H22A,H22B,
 H22C)
;
_olex2_submission_special_instructions 'No special instructions were received'
_oxdiff_exptl_absorpt_empirical_details
;
Empirical correction (ABSPACK) includes:
- Absorption correction using spherical harmonics
- Frame scaling
;
_oxdiff_exptl_absorpt_empirical_full_max 1.290
_oxdiff_exptl_absorpt_empirical_full_min 0.787

loop_
_space_group_symop_operation_xyz
'x, y, z'
'-x+1/2, y+1/2, -z+1/2'
'-x, -y, -z'
'x-1/2, -y-1/2, z-1/2'

loop_
_atom_site_label
_atom_site_type_symbol
_atom_site_fract_x
_atom_site_fract_y
_atom_site_fract_z
_atom_site_U_iso_or_equiv
_atom_site_adp_type
_atom_site_occupancy
_atom_site_site_symmetry_order
_atom_site_calc_flag
_atom_site_refinement_flags_posn
_atom_site_refinement_flags_adp
_atom_site_refinement_flags_occupancy
_atom_site_disorder_assembly
_atom_site_disorder_group
S1 S 0.72811(3) 0.58830(3) 0.65025(2) 0.01893(11) Uani 1 1 d . . . . .
F1 F 0.45452(10) 0.88075(9) 0.41957(4) 0.0365(2) Uani 1 1 d . . . . .
O1 O -0.01159(10) 0.79220(9) 0.50651(5) 0.0242(2) Uani 1 1 d . . . . .
O2 O 0.25164(10) 0.41575(9) 0.65461(5) 0.0276(2) Uani 1 1 d . . . . .
O3 O 0.63904(9) 0.42099(9) 0.79974(5) 0.0236(2) Uani 1 1 d . . . . .
O4 O 0.67193(10) 0.46280(9) 0.64483(5) 0.0240(2) Uani 1 1 d . . . . .
O5 O 0.86932(9) 0.60355(9) 0.64398(5) 0.0245(2) Uani 1 1 d . . . . .
N4 N 0.44065(11) 0.42009(10) 0.73183(6) 0.0193(2) Uani 1 1 d . . . . .
N9 N 0.43177(11) 0.80886(10) 0.70156(6) 0.0194(2) Uani 1 1 d . . . . .
C1 C 0.31741(13) 0.82064(13) 0.65367(7) 0.0193(3) Uani 1 1 d . . . . .
C2 C 0.25768(13) 0.92911(13) 0.62345(7) 0.0223(3) Uani 1 1 d . . . . .
H2 H 0.291625 1.010716 0.635811 0.027 Uiso 1 1 calc R U . . .
C3 C 0.14688(14) 0.91326(13) 0.57467(7) 0.0229(3) Uani 1 1 d . . . . .
H3 H 0.104153 0.985315 0.552916 0.027 Uiso 1 1 calc R U . . .
C4 C 0.09657(13) 0.79238(13) 0.55681(7) 0.0208(3) Uani 1 1 d . . . . .
C5 C 0.15279(13) 0.68452(12) 0.58850(7) 0.0200(3) Uani 1 1 d . . . . .
H5 H 0.116966 0.603253 0.576961 0.024 Uiso 1 1 calc R U . . .
C6 C 0.26470(13) 0.69988(12) 0.63830(7) 0.0187(3) Uani 1 1 d . . . . .
C7 C 0.34956(13) 0.61432(13) 0.68063(7) 0.0186(3) Uani 1 1 d . . . . .
C8 C 0.45012(13) 0.68416(12) 0.71689(7) 0.0180(3) Uani 1 1 d . . . . .
C9 C 0.56446(12) 0.62583(13) 0.76246(6) 0.0184(3) Uani 1 1 d . . . . .
C10 C 0.57121(14) 0.67289(14) 0.83967(7) 0.0242(3) Uani 1 1 d . . . . .
H10A H 0.638513 0.623870 0.868957 0.036 Uiso 1 1 calc R U . . .
H10B H 0.483264 0.662176 0.857257 0.036 Uiso 1 1 calc R U . . .
H10C H 0.596133 0.762371 0.841602 0.036 Uiso 1 1 calc R U . . .
C11 C 0.55039(12) 0.48057(13) 0.76574(6) 0.0191(3) Uani 1 1 d . . . . .
C12 C 0.34011(13) 0.47940(13) 0.68609(7) 0.0195(3) Uani 1 1 d . . . . .
C13 C 0.43969(14) 0.28196(13) 0.73507(7) 0.0237(3) Uani 1 1 d . . . . .
H13A H 0.496589 0.247857 0.700704 0.036 Uiso 1 1 calc R U . . .
H13B H 0.347637 0.251191 0.724200 0.036 Uiso 1 1 calc R U . . .
H13C H 0.474212 0.254405 0.782484 0.036 Uiso 1 1 calc R U . . .
C14 C 0.70207(13) 0.65192(12) 0.73486(6) 0.0191(3) Uani 1 1 d . . . . .
H14A H 0.773008 0.618127 0.769721 0.023 Uiso 1 1 calc R U . . .
H14B H 0.714664 0.744500 0.733016 0.023 Uiso 1 1 calc R U . . .
C15 C 0.63879(13) 0.68227(12) 0.58496(7) 0.0202(3) Uani 1 1 d . . . . .
C16 C 0.69225(14) 0.79825(13) 0.56748(7) 0.0233(3) Uani 1 1 d . . . . .
H16 H 0.771217 0.830022 0.593272 0.028 Uiso 1 1 calc R U . . .
C17 C 0.62841(15) 0.86643(14) 0.51189(7) 0.0269(3) Uani 1 1 d . . . . .
H17 H 0.661992 0.946151 0.499104 0.032 Uiso 1 1 calc R U . . .
C18 C 0.51457(15) 0.81557(14) 0.47547(7) 0.0263(3) Uani 1 1 d . . . . .
C19 C 0.45926(14) 0.70178(14) 0.49230(7) 0.0259(3) Uani 1 1 d . . . . .
H19 H 0.380135 0.670629 0.466377 0.031 Uiso 1 1 calc R U . . .
C20 C 0.52285(14) 0.63421(13) 0.54831(7) 0.0225(3) Uani 1 1 d . . . . .
H20 H 0.487390 0.555551 0.561551 0.027 Uiso 1 1 calc R U . . .
C21 C -0.05644(14) 0.67212(13) 0.47924(7) 0.0247(3) Uani 1 1 d . . . . .
H21A H -0.132014 0.684089 0.443058 0.037 Uiso 1 1 calc R U . . .
H21B H -0.085208 0.620201 0.517479 0.037 Uiso 1 1 calc R U . . .
H21C H 0.017177 0.629748 0.458478 0.037 Uiso 1 1 calc R U . . .
C22 C 0.50584(14) 0.91842(13) 0.73078(8) 0.0253(3) Uani 1 1 d . . . . .
H22A H 0.457555 0.956428 0.767691 0.038 Uiso 1 1 calc R U . . .
H22B H 0.514359 0.980433 0.693388 0.038 Uiso 1 1 calc R U . . .
H22C H 0.595397 0.892066 0.750918 0.038 Uiso 1 1 calc R U . . .

loop_
_atom_site_aniso_label
_atom_site_aniso_U_11
_atom_site_aniso_U_22
_atom_site_aniso_U_33
_atom_site_aniso_U_23
_atom_site_aniso_U_13
_atom_site_aniso_U_12
S1 0.01897(18) 0.01960(18) 0.01757(17) 0.00032(11) -0.00136(12) 0.00107(11)
F1 0.0484(6) 0.0332(5) 0.0252(4) 0.0050(4) -0.0101(4) 0.0098(4)
O1 0.0220(5) 0.0228(5) 0.0255(5) 0.0017(4) -0.0086(4) 0.0005(4)
O2 0.0270(5) 0.0214(5) 0.0318(5) 0.0002(4) -0.0109(4) -0.0039(4)
O3 0.0231(5) 0.0237(5) 0.0225(5) 0.0042(4) -0.0049(4) 0.0015(4)
O4 0.0299(5) 0.0201(5) 0.0212(5) -0.0008(4) -0.0007(4) 0.0001(4)
O5 0.0196(5) 0.0296(5) 0.0239(5) 0.0024(4) 0.0005(4) 0.0024(4)
N4 0.0192(6) 0.0182(6) 0.0197(5) 0.0017(4) -0.0025(4) -0.0012(4)
N9 0.0180(5) 0.0171(5) 0.0219(5) -0.0015(4) -0.0037(4) -0.0004(4)
C1 0.0175(6) 0.0205(7) 0.0190(6) -0.0011(5) -0.0023(5) 0.0004(5)
C2 0.0223(7) 0.0175(6) 0.0263(7) -0.0005(5) -0.0013(5) -0.0001(5)
C3 0.0220(7) 0.0197(7) 0.0259(7) 0.0030(5) -0.0029(5) 0.0032(5)
C4 0.0175(6) 0.0246(7) 0.0196(6) 0.0010(5) -0.0020(5) 0.0011(5)
C5 0.0188(6) 0.0195(6) 0.0210(6) 0.0000(5) -0.0012(5) -0.0009(5)
C6 0.0178(6) 0.0186(6) 0.0194(6) -0.0006(5) 0.0005(5) -0.0002(5)
C7 0.0168(6) 0.0198(6) 0.0183(6) -0.0005(5) -0.0021(5) 0.0004(5)
C8 0.0171(6) 0.0185(6) 0.0180(6) -0.0007(5) -0.0001(5) 0.0001(5)
C9 0.0166(6) 0.0211(6) 0.0167(6) -0.0004(5) -0.0027(5) 0.0001(5)
C10 0.0261(7) 0.0273(7) 0.0184(6) -0.0028(5) -0.0015(5) -0.0007(6)
C11 0.0183(6) 0.0223(7) 0.0162(6) 0.0007(5) -0.0002(5) -0.0001(5)
C12 0.0178(6) 0.0215(7) 0.0185(6) 0.0002(5) -0.0016(5) 0.0000(5)
C13 0.0253(7) 0.0182(7) 0.0268(7) 0.0040(5) -0.0021(5) -0.0004(5)
C14 0.0175(6) 0.0203(6) 0.0184(6) -0.0013(5) -0.0035(5) 0.0001(5)
C15 0.0219(6) 0.0211(6) 0.0170(6) -0.0007(5) -0.0004(5) 0.0028(5)
C16 0.0256(7) 0.0226(7) 0.0208(6) -0.0016(5) -0.0014(5) -0.0013(5)
C17 0.0349(8) 0.0217(7) 0.0235(7) 0.0015(5) 0.0002(6) 0.0005(6)
C18 0.0340(8) 0.0257(7) 0.0181(6) 0.0006(5) -0.0032(6) 0.0094(6)
C19 0.0259(7) 0.0285(7) 0.0218(7) -0.0052(6) -0.0052(5) 0.0029(6)
C20 0.0240(7) 0.0232(7) 0.0197(6) -0.0030(5) -0.0002(5) 0.0004(5)
C21 0.0248(7) 0.0254(7) 0.0223(7) -0.0003(5) -0.0054(5) -0.0030(6)
C22 0.0238(7) 0.0181(7) 0.0320(7) -0.0027(5) -0.0074(6) -0.0024(5)

loop_
_atom_type_symbol
_atom_type_description
_atom_type_scat_dispersion_real
_atom_type_scat_dispersion_imag
_atom_type_scat_source
C C 0.0181 0.0091 'International Tables Vol C Tables 4.2.6.8 and 6.1.1.4'
H H 0.0000 0.0000 'International Tables Vol C Tables 4.2.6.8 and 6.1.1.4'
F F 0.0727 0.0534 'International Tables Vol C Tables 4.2.6.8 and 6.1.1.4'
N N 0.0311 0.0180 'International Tables Vol C Tables 4.2.6.8 and 6.1.1.4'
O O 0.0492 0.0322 'International Tables Vol C Tables 4.2.6.8 and 6.1.1.4'
S S 0.3331 0.5567 'International Tables Vol C Tables 4.2.6.8 and 6.1.1.4'

loop_
_geom_angle_atom_site_label_1
_geom_angle_atom_site_label_2
_geom_angle_atom_site_label_3
_geom_angle
_geom_angle_site_symmetry_1
_geom_angle_site_symmetry_3
_geom_angle_publ_flag
O4 S1 C14 108.66(6) . . ?
O4 S1 C15 107.62(6) . . ?
O5 S1 O4 118.44(6) . . ?
O5 S1 C14 105.40(6) . . ?
O5 S1 C15 108.05(6) . . ?
C15 S1 C14 108.32(6) . . ?
C4 O1 C21 116.90(10) . . ?
C11 N4 C12 124.72(11) . . ?
C11 N4 C13 116.97(11) . . ?
C12 N4 C13 117.61(11) . . ?
C1 N9 C22 122.08(11) . . ?
C8 N9 C1 108.13(11) . . ?
C8 N9 C22 129.64(11) . . ?
N9 C1 C6 108.76(11) . . ?
C2 C1 N9 129.34(12) . . ?
C2 C1 C6 121.90(12) . . ?
C1 C2 H2 121.3 . . ?
C3 C2 C1 117.37(12) . . ?
C3 C2 H2 121.3 . . ?
C2 C3 H3 119.4 . . ?
C2 C3 C4 121.13(12) . . ?
C4 C3 H3 119.4 . . ?
O1 C4 C3 114.15(11) . . ?
O1 C4 C5 124.15(12) . . ?
C5 C4 C3 121.71(12) . . ?
C4 C5 H5 121.3 . . ?
C4 C5 C6 117.48(12) . . ?
C6 C5 H5 121.3 . . ?
C1 C6 C5 120.32(12) . . ?
C1 C6 C7 105.62(11) . . ?
C5 C6 C7 134.04(12) . . ?
C6 C7 C12 129.03(12) . . ?
C8 C7 C6 107.75(12) . . ?
C8 C7 C12 123.21(12) . . ?
N9 C8 C7 109.70(11) . . ?
N9 C8 C9 127.09(12) . . ?
C7 C8 C9 123.12(12) . . ?
C8 C9 C10 112.11(11) . . ?
C8 C9 C11 111.48(10) . . ?
C8 C9 C14 112.51(10) . . ?
C11 C9 C10 106.06(10) . . ?
C11 C9 C14 106.20(10) . . ?
C14 C9 C10 108.09(10) . . ?
C9 C10 H10A 109.5 . . ?
C9 C10 H10B 109.5 . . ?
C9 C10 H10C 109.5 . . ?
H10A C10 H10B 109.5 . . ?
H10A C10 H10C 109.5 . . ?
H10B C10 H10C 109.5 . . ?
O3 C11 N4 120.83(12) . . ?
O3 C11 C9 118.13(11) . . ?
N4 C11 C9 121.04(11) . . ?
O2 C12 N4 119.66(12) . . ?
O2 C12 C7 124.26(12) . . ?
N4 C12 C7 116.07(11) . . ?
N4 C13 H13A 109.5 . . ?
N4 C13 H13B 109.5 . . ?
N4 C13 H13C 109.5 . . ?
H13A C13 H13B 109.5 . . ?
H13A C13 H13C 109.5 . . ?
H13B C13 H13C 109.5 . . ?
S1 C14 H14A 108.0 . . ?
S1 C14 H14B 108.0 . . ?
C9 C14 S1 117.01(9) . . ?
C9 C14 H14A 108.0 . . ?
C9 C14 H14B 108.0 . . ?
H14A C14 H14B 107.3 . . ?
C16 C15 S1 119.10(10) . . ?
C20 C15 S1 119.11(10) . . ?
C20 C15 C16 121.58(12) . . ?
C15 C16 H16 120.5 . . ?
C17 C16 C15 118.95(13) . . ?
C17 C16 H16 120.5 . . ?
C16 C17 H17 120.8 . . ?
C18 C17 C16 118.37(13) . . ?
C18 C17 H17 120.8 . . ?
F1 C18 C17 118.27(13) . . ?
F1 C18 C19 118.10(13) . . ?
C19 C18 C17 123.63(13) . . ?
C18 C19 H19 121.1 . . ?
C18 C19 C20 117.84(13) . . ?
C20 C19 H19 121.1 . . ?
C15 C20 H20 120.2 . . ?
C19 C20 C15 119.61(13) . . ?
C19 C20 H20 120.2 . . ?
O1 C21 H21A 109.5 . . ?
O1 C21 H21B 109.5 . . ?
O1 C21 H21C 109.5 . . ?
H21A C21 H21B 109.5 . . ?
H21A C21 H21C 109.5 . . ?
H21B C21 H21C 109.5 . . ?
N9 C22 H22A 109.5 . . ?
N9 C22 H22B 109.5 . . ?
N9 C22 H22C 109.5 . . ?
H22A C22 H22B 109.5 . . ?
H22A C22 H22C 109.5 . . ?
H22B C22 H22C 109.5 . . ?

loop_
_geom_bond_atom_site_label_1
_geom_bond_atom_site_label_2
_geom_bond_distance
_geom_bond_site_symmetry_2
_geom_bond_publ_flag
S1 O4 1.4434(10) . ?
S1 O5 1.4400(10) . ?
S1 C14 1.7929(13) . ?
S1 C15 1.7662(13) . ?
F1 C18 1.3593(16) . ?
O1 C4 1.3730(16) . ?
O1 C21 1.4297(17) . ?
O2 C12 1.2219(16) . ?
O3 C11 1.2212(16) . ?
N4 C11 1.3761(17) . ?
N4 C12 1.4119(16) . ?
N4 C13 1.4649(17) . ?
N9 C1 1.3970(16) . ?
N9 C8 1.3615(17) . ?
N9 C22 1.4578(17) . ?
C1 C2 1.3935(18) . ?
C1 C6 1.4036(18) . ?
C2 H2 0.9500 . ?
C2 C3 1.3848(19) . ?
C3 H3 0.9500 . ?
C3 C4 1.4056(19) . ?
C4 C5 1.3856(19) . ?
C5 H5 0.9500 . ?
C5 C6 1.4041(18) . ?
C6 C7 1.4346(18) . ?
C7 C8 1.3784(18) . ?
C7 C12 1.4369(19) . ?
C8 C9 1.4996(17) . ?
C9 C10 1.5506(17) . ?
C9 C11 1.5473(18) . ?
C9 C14 1.5486(17) . ?
C10 H10A 0.9800 . ?
C10 H10B 0.9800 . ?
C10 H10C 0.9800 . ?
C13 H13A 0.9800 . ?
C13 H13B 0.9800 . ?
C13 H13C 0.9800 . ?
C14 H14A 0.9900 . ?
C14 H14B 0.9900 . ?
C15 C16 1.3941(19) . ?
C15 C20 1.3902(19) . ?
C16 H16 0.9500 . ?
C16 C17 1.3854(19) . ?
C17 H17 0.9500 . ?
C17 C18 1.383(2) . ?
C18 C19 1.378(2) . ?
C19 H19 0.9500 . ?
C19 C20 1.3869(19) . ?
C20 H20 0.9500 . ?
C21 H21A 0.9800 . ?
C21 H21B 0.9800 . ?
C21 H21C 0.9800 . ?
C22 H22A 0.9800 . ?
C22 H22B 0.9800 . ?
C22 H22C 0.9800 . ?

loop_
_geom_torsion_atom_site_label_1
_geom_torsion_atom_site_label_2
_geom_torsion_atom_site_label_3
_geom_torsion_atom_site_label_4
_geom_torsion
_geom_torsion_site_symmetry_1
_geom_torsion_site_symmetry_2
_geom_torsion_site_symmetry_3
_geom_torsion_site_symmetry_4
_geom_torsion_publ_flag
S1 C15 C16 C17 174.14(11) . . . . ?
S1 C15 C20 C19 -173.66(10) . . . . ?
F1 C18 C19 C20 178.45(12) . . . . ?
O1 C4 C5 C6 179.00(12) . . . . ?
O4 S1 C14 C9 -40.81(11) . . . . ?
O4 S1 C15 C16 -164.84(10) . . . . ?
O4 S1 C15 C20 9.89(12) . . . . ?
O5 S1 C14 C9 -168.71(9) . . . . ?
O5 S1 C15 C16 -35.86(12) . . . . ?
O5 S1 C15 C20 138.87(11) . . . . ?
N9 C1 C2 C3 177.25(13) . . . . ?
N9 C1 C6 C5 -176.77(11) . . . . ?
N9 C1 C6 C7 1.76(14) . . . . ?
N9 C8 C9 C10 62.36(17) . . . . ?
N9 C8 C9 C11 -178.90(12) . . . . ?
N9 C8 C9 C14 -59.72(17) . . . . ?
C1 N9 C8 C7 -0.59(15) . . . . ?
C1 N9 C8 C9 176.10(12) . . . . ?
C1 C2 C3 C4 0.3(2) . . . . ?
C1 C6 C7 C8 -2.11(14) . . . . ?
C1 C6 C7 C12 179.13(13) . . . . ?
C2 C1 C6 C5 3.4(2) . . . . ?
C2 C1 C6 C7 -178.07(12) . . . . ?
C2 C3 C4 O1 -178.54(12) . . . . ?
C2 C3 C4 C5 1.9(2) . . . . ?
C3 C4 C5 C6 -1.49(19) . . . . ?
C4 C5 C6 C1 -1.09(19) . . . . ?
C4 C5 C6 C7 -179.12(14) . . . . ?
C5 C6 C7 C8 176.13(14) . . . . ?
C5 C6 C7 C12 -2.6(2) . . . . ?
C6 C1 C2 C3 -3.0(2) . . . . ?
C6 C7 C8 N9 1.70(15) . . . . ?
C6 C7 C8 C9 -175.15(11) . . . . ?
C6 C7 C12 O2 -1.6(2) . . . . ?
C6 C7 C12 N4 178.99(12) . . . . ?
C7 C8 C9 C10 -121.36(14) . . . . ?
C7 C8 C9 C11 -2.62(17) . . . . ?
C7 C8 C9 C14 116.56(14) . . . . ?
C8 N9 C1 C2 179.04(13) . . . . ?
C8 N9 C1 C6 -0.78(15) . . . . ?
C8 C7 C12 O2 179.76(13) . . . . ?
C8 C7 C12 N4 0.40(19) . . . . ?
C8 C9 C11 O3 178.12(11) . . . . ?
C8 C9 C11 N4 -2.40(16) . . . . ?
C8 C9 C14 S1 -63.32(13) . . . . ?
C10 C9 C11 O3 -59.59(15) . . . . ?
C10 C9 C11 N4 119.90(12) . . . . ?
C10 C9 C14 S1 172.35(9) . . . . ?
C11 N4 C12 O2 174.81(12) . . . . ?
C11 N4 C12 C7 -5.79(18) . . . . ?
C11 C9 C14 S1 58.89(12) . . . . ?
C12 N4 C11 O3 -173.68(12) . . . . ?
C12 N4 C11 C9 6.85(19) . . . . ?
C12 C7 C8 N9 -179.44(12) . . . . ?
C12 C7 C8 C9 3.7(2) . . . . ?
C13 N4 C11 O3 -3.53(18) . . . . ?
C13 N4 C11 C9 177.00(11) . . . . ?
C13 N4 C12 O2 4.72(18) . . . . ?
C13 N4 C12 C7 -175.88(12) . . . . ?
C14 S1 C15 C16 77.86(12) . . . . ?
C14 S1 C15 C20 -107.42(11) . . . . ?
C14 C9 C11 O3 55.25(14) . . . . ?
C14 C9 C11 N4 -125.26(12) . . . . ?
C15 S1 C14 C9 75.83(11) . . . . ?
C15 C16 C17 C18 -0.7(2) . . . . ?
C16 C15 C20 C19 0.9(2) . . . . ?
C16 C17 C18 F1 -177.97(12) . . . . ?
C16 C17 C18 C19 1.4(2) . . . . ?
C17 C18 C19 C20 -0.9(2) . . . . ?
C18 C19 C20 C15 -0.3(2) . . . . ?
C20 C15 C16 C17 -0.4(2) . . . . ?
C21 O1 C4 C3 171.97(12) . . . . ?
C21 O1 C4 C5 -8.49(19) . . . . ?
C22 N9 C1 C2 3.0(2) . . . . ?
C22 N9 C1 C6 -176.78(12) . . . . ?
C22 N9 C8 C7 175.01(13) . . . . ?
C22 N9 C8 C9 -8.3(2) . . . . ?
